data_4069121
loop_
_publ_author_name
'Flapper, Jitte'
'Kooijman, Huub'
'Lutz, Martin'
'Spek, Anthony L.'
'van Leeuwen, Piet W. N. M.'
'Elsevier, Cornelis J.'
'Kamer, Paul C. J.'

_publ_section_title
;
 Nickel and Palladium Complexes of New Pyridine-Phosphine Ligands and
 Their Use in Ethene Oligomerization
;
_journal_issue 11
_journal_name_full Organometallics
_journal_page_first 3272
_journal_paper_doi 10.1021/om900038u
_journal_volume 28
_journal_year 2009
_chemical_formula_moiety 'C22 H25 Cl N O2 P Pd'
_chemical_formula_sum 'C22 H25 Cl N O2 P Pd'
_chemical_formula_weight 508.25
_chemical_name_systematic
; 
 ? 
;
_space_group_IT_number 2
_symmetry_cell_setting triclinic
_symmetry_space_group_name_Hall '-P 1'
_symmetry_space_group_name_H-M 'P -1'
_atom_sites_solution_hydrogens geom
_atom_sites_solution_primary direct
_atom_sites_solution_secondary difmap
_audit_creation_method SHELXL-97
_cell_angle_alpha 103.680(15)
_cell_angle_beta 106.062(18)
_cell_angle_gamma 99.75(2)
_cell_formula_units_Z 2
_cell_length_a 8.3871(10)
_cell_length_b 12.376(2)
_cell_length_c 13.626(2)
_cell_measurement_reflns_used 17132
_cell_measurement_temperature 150(2)
_cell_measurement_theta_max 27.48
_cell_measurement_theta_min 1.02
_cell_volume 1278.2(4)
_computing_cell_refinement HKL2000
_computing_data_collection 'Nonius COLLECT'
_computing_data_reduction HKL2000
_computing_structure_refinement 'SHELXL-97 (Sheldrick, 1997)'
_computing_structure_solution 'SHELXS-86 (Sheldrick, 1986)'
_diffrn_ambient_temperature 150(2)
_diffrn_measured_fraction_theta_full 0.997
_diffrn_measured_fraction_theta_max 0.997
_diffrn_measurement_device_type 'Nonius KappaCCD'
_diffrn_measurement_method '\f and \w scans'
_diffrn_radiation_monochromator graphite
_diffrn_radiation_source 'rotating anode'
_diffrn_radiation_type MoK\a
_diffrn_radiation_wavelength 0.71073
_diffrn_reflns_av_R_equivalents 0.0505
_diffrn_reflns_av_sigmaI/netI 0.0297
_diffrn_reflns_limit_h_max 10
_diffrn_reflns_limit_h_min -10
_diffrn_reflns_limit_k_max 16
_diffrn_reflns_limit_k_min -16
_diffrn_reflns_limit_l_max 17
_diffrn_reflns_limit_l_min -17
_diffrn_reflns_number 26835
_diffrn_reflns_theta_full 27.48
_diffrn_reflns_theta_max 27.48
_diffrn_reflns_theta_min 1.63
_exptl_absorpt_coefficient_mu 0.908
_exptl_absorpt_correction_type none
_exptl_crystal_colour colourless
_exptl_crystal_density_diffrn 1.321
_exptl_crystal_density_method 'not measured'
_exptl_crystal_description block
_exptl_crystal_F_000 516
_exptl_crystal_size_max 0.30
_exptl_crystal_size_mid 0.15
_exptl_crystal_size_min 0.10
_platon_squeeze_details
;
;
_refine_diff_density_max 0.592
_refine_diff_density_min -0.674
_refine_diff_density_rms 0.082
_refine_ls_extinction_method none
_refine_ls_goodness_of_fit_ref 1.102
_refine_ls_hydrogen_treatment constr
_refine_ls_matrix_type full
_refine_ls_number_parameters 257
_refine_ls_number_reflns 5829
_refine_ls_number_restraints 0
_refine_ls_restrained_S_all 1.102
_refine_ls_R_factor_all 0.0267
_refine_ls_R_factor_gt 0.0251
_refine_ls_shift/su_max 0.002
_refine_ls_shift/su_mean 0.000
_refine_ls_structure_factor_coef Fsqd
_refine_ls_weighting_details 'calc w=1/[\s^2^(Fo^2^)+(0.0373P)^2^+0.7190P] where P=(Fo^2^+2Fc^2^)/3'
_refine_ls_weighting_scheme calc
_refine_ls_wR_factor_gt 0.0731
_refine_ls_wR_factor_ref 0.0741
_reflns_number_gt 5478
_reflns_number_total 5829
_reflns_threshold_expression I>2\s(I)
_cod_data_source_file om900038u_si_004.cif
_cod_data_source_block s3614a
_cod_database_code 4069121

loop_
_symmetry_equiv_pos_as_xyz
'x, y, z'
'-x, -y, -z'

loop_
_atom_site_label
_atom_site_type_symbol
_atom_site_fract_x
_atom_site_fract_y
_atom_site_fract_z
_atom_site_U_iso_or_equiv
_atom_site_adp_type
_atom_site_occupancy
_atom_site_symmetry_multiplicity
_atom_site_calc_flag
_atom_site_refinement_flags
Pd1 Pd 0.778077(16) 0.199187(11) 0.289886(10) 0.01736(6) Uani 1 1 d .
Cl1 Cl 0.60758(6) 0.15553(4) 0.39567(4) 0.02693(11) Uani 1 1 d .
P2 P 0.94715(6) 0.25462(4) 0.20192(3) 0.01637(10) Uani 1 1 d .
O1 O 1.13926(18) 0.22659(13) 0.04180(11) 0.0288(3) Uani 1 1 d .
O2 O 1.1215(2) 0.45411(13) 0.38556(12) 0.0395(4) Uani 1 1 d .
N1 N 0.9200(2) 0.07712(14) 0.33292(12) 0.0204(3) Uani 1 1 d .
C1 C 1.0929(2) 0.10253(16) 0.37031(13) 0.0194(3) Uani 1 1 d .
C2 C 1.1790(3) 0.02416(18) 0.40536(15) 0.0256(4) Uani 1 1 d .
H2 H 1.3007 0.0439 0.4333 0.031 Uiso 1 1 calc R
C3 C 1.0863(3) -0.08214(18) 0.39925(16) 0.0309(5) Uani 1 1 d .
H3 H 1.1432 -0.1358 0.4235 0.037 Uiso 1 1 calc R
C4 C 0.9091(3) -0.10933(18) 0.35723(17) 0.0309(5) Uani 1 1 d .
H4 H 0.8426 -0.1828 0.3501 0.037 Uiso 1 1 calc R
C5 C 0.8308(3) -0.02746(17) 0.32587(16) 0.0263(4) Uani 1 1 d .
H5 H 0.7092 -0.0457 0.2982 0.032 Uiso 1 1 calc R
C6 C 1.1894(2) 0.21753(17) 0.37362(14) 0.0212(4) Uani 1 1 d .
H6A H 1.3134 0.2271 0.4088 0.025 Uiso 1 1 calc R
H6B H 1.1533 0.2783 0.4175 0.025 Uiso 1 1 calc R
C7 C 1.1606(2) 0.23326(16) 0.26147(15) 0.0207(4) Uani 1 1 d .
H7A H 1.1750 0.1646 0.2135 0.025 Uiso 1 1 calc R
H7B H 1.2491 0.3004 0.2668 0.025 Uiso 1 1 calc R
C8 C 0.8687(2) 0.17374(15) 0.06013(14) 0.0193(3) Uani 1 1 d .
C9 C 0.9720(2) 0.16567(16) -0.00541(14) 0.0207(4) Uani 1 1 d .
C10 C 0.9020(3) 0.09992(17) -0.11265(15) 0.0249(4) Uani 1 1 d .
H10 H 0.9734 0.0919 -0.1559 0.030 Uiso 1 1 calc R
C11 C 0.7284(3) 0.04619(17) -0.15627(15) 0.0272(4) Uani 1 1 d .
H11 H 0.6810 0.0026 -0.2297 0.033 Uiso 1 1 calc R
C12 C 0.6234(3) 0.05560(18) -0.09356(16) 0.0277(4) Uani 1 1 d .
H12 H 0.5042 0.0197 -0.1239 0.033 Uiso 1 1 calc R
C13 C 0.6946(3) 0.11810(17) 0.01404(15) 0.0239(4) Uani 1 1 d .
H13 H 0.6230 0.1231 0.0573 0.029 Uiso 1 1 calc R
C14 C 1.2531(3) 0.2083(2) -0.01825(18) 0.0383(5) Uani 1 1 d .
H14A H 1.2543 0.1270 -0.0367 0.058 Uiso 1 1 calc R
H14B H 1.3690 0.2555 0.0248 0.058 Uiso 1 1 calc R
H14C H 1.2139 0.2299 -0.0839 0.058 Uiso 1 1 calc R
C15 C 0.9821(3) 0.40430(16) 0.20160(15) 0.0218(4) Uani 1 1 d .
C16 C 1.0657(3) 0.49166(17) 0.29910(16) 0.0290(4) Uani 1 1 d .
C17 C 1.0881(4) 0.60635(19) 0.30352(19) 0.0410(6) Uani 1 1 d .
H17 H 1.1459 0.6648 0.3697 0.049 Uiso 1 1 calc R
C18 C 1.0253(4) 0.6349(2) 0.2102(2) 0.0461(6) Uani 1 1 d .
H18 H 1.0419 0.7135 0.2126 0.055 Uiso 1 1 calc R
C19 C 0.9389(4) 0.5507(2) 0.11397(19) 0.0437(6) Uani 1 1 d .
H19 H 0.8945 0.5712 0.0508 0.052 Uiso 1 1 calc R
C20 C 0.9172(3) 0.43563(18) 0.10986(17) 0.0314(5) Uani 1 1 d .
H20 H 0.8574 0.3777 0.0436 0.038 Uiso 1 1 calc R
C21 C 1.2069(5) 0.5393(2) 0.48813(19) 0.0623(9) Uani 1 1 d .
H21A H 1.3148 0.5842 0.4880 0.093 Uiso 1 1 calc R
H21B H 1.2308 0.5011 0.5440 0.093 Uiso 1 1 calc R
H21C H 1.1331 0.5904 0.5022 0.093 Uiso 1 1 calc R
C22 C 0.6321(3) 0.3062(2) 0.24224(17) 0.0319(5) Uani 1 1 d .
H22A H 0.6372 0.3126 0.1728 0.048 Uiso 1 1 calc R
H22B H 0.6762 0.3824 0.2953 0.048 Uiso 1 1 calc R
H22C H 0.5130 0.2749 0.2358 0.048 Uiso 1 1 calc R

loop_
_atom_site_aniso_label
_atom_site_aniso_U_11
_atom_site_aniso_U_22
_atom_site_aniso_U_33
_atom_site_aniso_U_23
_atom_site_aniso_U_13
_atom_site_aniso_U_12
Pd1 0.01468(8) 0.02236(9) 0.01381(8) 0.00240(6) 0.00454(6) 0.00605(6)
Cl1 0.0196(2) 0.0364(3) 0.0246(2) 0.00507(19) 0.01151(18) 0.00542(19)
P2 0.0176(2) 0.0176(2) 0.0129(2) 0.00234(16) 0.00506(17) 0.00498(17)
O1 0.0221(7) 0.0406(8) 0.0196(7) 0.0032(6) 0.0090(5) 0.0018(6)
O2 0.0656(11) 0.0222(7) 0.0167(7) -0.0010(6) -0.0005(7) 0.0084(7)
N1 0.0217(8) 0.0234(8) 0.0175(7) 0.0054(6) 0.0085(6) 0.0071(6)
C1 0.0236(9) 0.0241(9) 0.0122(8) 0.0038(7) 0.0079(7) 0.0096(7)
C2 0.0319(10) 0.0322(10) 0.0168(8) 0.0072(7) 0.0092(8) 0.0167(9)
C3 0.0497(13) 0.0283(10) 0.0210(9) 0.0085(8) 0.0142(9) 0.0204(10)
C4 0.0483(13) 0.0219(9) 0.0262(10) 0.0071(8) 0.0181(9) 0.0087(9)
C5 0.0310(10) 0.0256(10) 0.0230(9) 0.0049(8) 0.0128(8) 0.0056(8)
C6 0.0174(8) 0.0269(9) 0.0171(8) 0.0049(7) 0.0033(7) 0.0066(7)
C7 0.0180(8) 0.0250(9) 0.0204(9) 0.0065(7) 0.0074(7) 0.0070(7)
C8 0.0223(9) 0.0185(8) 0.0158(8) 0.0028(6) 0.0061(7) 0.0057(7)
C9 0.0222(9) 0.0214(8) 0.0181(8) 0.0043(7) 0.0075(7) 0.0050(7)
C10 0.0298(10) 0.0275(10) 0.0180(9) 0.0043(7) 0.0104(8) 0.0083(8)
C11 0.0339(11) 0.0247(9) 0.0156(8) -0.0007(7) 0.0047(8) 0.0039(8)
C12 0.0236(10) 0.0285(10) 0.0211(9) 0.0018(8) 0.0019(8) -0.0015(8)
C13 0.0234(9) 0.0250(9) 0.0196(9) 0.0026(7) 0.0071(7) 0.0021(7)
C14 0.0234(10) 0.0676(17) 0.0254(10) 0.0121(11) 0.0121(9) 0.0107(10)
C15 0.0284(10) 0.0188(8) 0.0187(8) 0.0038(7) 0.0091(7) 0.0072(7)
C16 0.0413(12) 0.0217(9) 0.0216(9) 0.0040(7) 0.0091(9) 0.0077(8)
C17 0.0667(17) 0.0201(10) 0.0299(11) 0.0008(8) 0.0140(11) 0.0076(10)
C18 0.080(2) 0.0220(10) 0.0408(13) 0.0114(10) 0.0235(13) 0.0161(12)
C19 0.0773(19) 0.0327(12) 0.0302(11) 0.0164(10) 0.0196(12) 0.0242(12)
C20 0.0463(13) 0.0264(10) 0.0221(10) 0.0065(8) 0.0105(9) 0.0129(9)
C21 0.104(3) 0.0357(13) 0.0190(11) -0.0048(10) -0.0067(13) 0.0090(15)
C22 0.0311(11) 0.0446(12) 0.0253(10) 0.0110(9) 0.0085(9) 0.0242(10)

loop_
_atom_type_symbol
_atom_type_description
_atom_type_scat_dispersion_real
_atom_type_scat_dispersion_imag
_atom_type_scat_source
C C 0.0033 0.0016 'International Tables Vol C Tables 4.2.6.8 and 6.1.1.4'
H H 0.0000 0.0000 'International Tables Vol C Tables 4.2.6.8 and 6.1.1.4'
Cl Cl 0.1484 0.1585 'International Tables Vol C Tables 4.2.6.8 and 6.1.1.4'
N N 0.0061 0.0033 'International Tables Vol C Tables 4.2.6.8 and 6.1.1.4'
O O 0.0106 0.0060 'International Tables Vol C Tables 4.2.6.8 and 6.1.1.4'
P P 0.1023 0.0942 'International Tables Vol C Tables 4.2.6.8 and 6.1.1.4'
Pd Pd -0.9988 1.0072 'International Tables Vol C Tables 4.2.6.8 and 6.1.1.4'

loop_
_geom_angle_atom_site_label_1
_geom_angle_atom_site_label_2
_geom_angle_atom_site_label_3
_geom_angle
C22 Pd1 N1 176.44(8)
C22 Pd1 P2 88.68(7)
N1 Pd1 P2 92.22(4)
C22 Pd1 Cl1 89.94(7)
N1 Pd1 Cl1 89.45(4)
P2 Pd1 Cl1 175.035(17)
C8 P2 C15 103.56(9)
C8 P2 C7 107.89(9)
C15 P2 C7 106.17(9)
C8 P2 Pd1 113.03(7)
C15 P2 Pd1 116.96(6)
C7 P2 Pd1 108.69(6)
C9 O1 C14 117.49(16)
C16 O2 C21 117.72(18)
C5 N1 C1 118.77(17)
C5 N1 Pd1 118.15(13)
C1 N1 Pd1 123.03(13)
N1 C1 C2 121.01(18)
N1 C1 C6 117.86(16)
C2 C1 C6 121.12(17)
C3 C2 C1 119.7(2)
C2 C3 C4 119.02(19)
C5 C4 C3 118.7(2)
N1 C5 C4 122.7(2)
C1 C6 C7 112.94(15)
C6 C7 P2 113.13(13)
C13 C8 C9 118.31(16)
C13 C8 P2 117.64(14)
C9 C8 P2 124.04(14)
O1 C9 C10 123.58(17)
O1 C9 C8 116.17(16)
C10 C9 C8 120.24(18)
C11 C10 C9 120.06(18)
C10 C11 C12 120.53(18)
C11 C12 C13 119.25(18)
C12 C13 C8 121.55(18)
C20 C15 C16 118.40(18)
C20 C15 P2 122.49(15)
C16 C15 P2 118.91(15)
O2 C16 C17 124.12(19)
O2 C16 C15 114.89(17)
C17 C16 C15 121.0(2)
C16 C17 C18 119.3(2)
C19 C18 C17 120.8(2)
C18 C19 C20 119.7(2)
C15 C20 C19 120.8(2)

loop_
_geom_bond_atom_site_label_1
_geom_bond_atom_site_label_2
_geom_bond_distance
Pd1 C22 2.047(2)
Pd1 N1 2.1644(17)
Pd1 P2 2.2177(6)
Pd1 Cl1 2.3794(6)
P2 C8 1.8237(18)
P2 C15 1.8271(19)
P2 C7 1.8412(19)
O1 C9 1.365(2)
O1 C14 1.432(2)
O2 C16 1.360(3)
O2 C21 1.439(3)
N1 C5 1.348(3)
N1 C1 1.350(2)
C1 C2 1.398(3)
C1 C6 1.497(3)
C2 C3 1.381(3)
C3 C4 1.385(3)
C4 C5 1.384(3)
C6 C7 1.544(3)
C8 C13 1.396(3)
C8 C9 1.405(3)
C9 C10 1.394(3)
C10 C11 1.386(3)
C11 C12 1.387(3)
C12 C13 1.388(3)
C15 C20 1.390(3)
C15 C16 1.405(3)
C16 C17 1.384(3)
C17 C18 1.388(4)
C18 C19 1.379(4)
C19 C20 1.390(3)

loop_
_platon_squeeze_void_nr
_platon_squeeze_void_average_x
_platon_squeeze_void_average_y
_platon_squeeze_void_average_z
_platon_squeeze_void_volume
_platon_squeeze_void_count_electrons
_platon_squeeze_void_content
1 0.500 0.500 1.000 285 35 ' '
